data_7229408
loop_
_publ_author_name
'Patra, Sajal Kumar'
'Sahu, Kasturi'
'Patra, Bratati'
'Sahoo, Dipak Kumar'
'Mondal, Sruti'
'Mukherjee, Payel'
'Biswal, Himansu S.'
'Kar, Sanjib'

_publ_section_title
;
 Synthesis of urea derivatives via reductive carbon dioxide fixation into
 contracted porphyrin analogues
;
_journal_name_full 'Green Chem.'
_journal_paper_doi 10.1039/C7GC02798B
_journal_year 2017
_chemical_formula_moiety 'C38 H21 N7 O7'
_chemical_formula_sum 'C38 H21 N7 O7'
_chemical_formula_weight 687.62
_space_group_crystal_system monoclinic
_space_group_IT_number 14
_space_group_name_Hall '-P 2ybc'
_space_group_name_H-M_alt 'P 1 21/c 1'
_symmetry_space_group_name_Hall '-P 2ybc'
_symmetry_space_group_name_H-M 'P 1 21/c 1'
_atom_sites_solution_hydrogens geom
_atom_sites_solution_primary direct
_audit_creation_date 2017-08-16
_audit_creation_method
;
Olex2 1.2-beta
(compiled 2016.02.19 svn.r3266 for OlexSys, GUI svn.r5155)
;
_audit_update_record
;
2017-09-11 deposited with the CCDC.
2017-10-26 downloaded from the CCDC.
;
_cell_angle_alpha 90
_cell_angle_beta 111.276(2)
_cell_angle_gamma 90
_cell_formula_units_Z 4
_cell_length_a 16.1335(8)
_cell_length_b 16.7689(8)
_cell_length_c 13.7048(6)
_cell_measurement_reflns_used 3479
_cell_measurement_temperature 296(2)
_cell_measurement_theta_max 19.71
_cell_measurement_theta_min 2.43
_cell_volume 3455.0(3)
_computing_molecular_graphics 'Olex2 (Dolomanov et al., 2009)'
_computing_publication_material 'Olex2 (Dolomanov et al., 2009)'
_computing_structure_refinement 'ShelXL (Sheldrick, 2015)'
_computing_structure_solution 'ShelXT (Sheldrick, 2015)'
_diffrn_ambient_temperature 296(2)
_diffrn_detector 'Bruker APEX2 area detector'
_diffrn_detector_area_resol_mean 7.9
_diffrn_detector_type 'CCD area detector'
_diffrn_measured_fraction_theta_full 1.000
_diffrn_measured_fraction_theta_max 0.997
_diffrn_measurement_device 'three-circle diffractometer'
_diffrn_measurement_device_type 'Bruker APEX-II CCD'
_diffrn_measurement_method '\f and \w scans'
_diffrn_radiation_monochromator 'mirror optics'
_diffrn_radiation_probe x-ray
_diffrn_radiation_type MoK\a
_diffrn_radiation_wavelength 0.71073
_diffrn_reflns_av_R_equivalents 0.0927
_diffrn_reflns_av_unetI/netI 0.0726
_diffrn_reflns_Laue_measured_fraction_full 1.000
_diffrn_reflns_Laue_measured_fraction_max 0.997
_diffrn_reflns_limit_h_max 19
_diffrn_reflns_limit_h_min -19
_diffrn_reflns_limit_k_max 18
_diffrn_reflns_limit_k_min -20
_diffrn_reflns_limit_l_max 16
_diffrn_reflns_limit_l_min -16
_diffrn_reflns_number 43204
_diffrn_reflns_point_group_measured_fraction_full 1.000
_diffrn_reflns_point_group_measured_fraction_max 0.997
_diffrn_reflns_theta_full 26.000
_diffrn_reflns_theta_max 26.090
_diffrn_reflns_theta_min 1.819
_diffrn_source 'microfocus sealed X-ray tube'
_diffrn_source_type 'Incoatec I\ms'
_diffrn_standards_number 0
_exptl_absorpt_coefficient_mu 0.094
_exptl_absorpt_correction_T_max 0.7453
_exptl_absorpt_correction_T_min 0.6718
_exptl_absorpt_correction_type multi-scan
_exptl_absorpt_process_details
;
SADABS-2014/5 (Bruker,2014/5) was used for absorption correction.
wR2(int) was 0.0739 before and 0.0567 after correction.
The Ratio of minimum to maximum transmission is 0.9014.
The \l/2 correction factor is 0.00150.
;
_exptl_crystal_colour red
_exptl_crystal_colour_primary red
_exptl_crystal_density_diffrn 1.322
_exptl_crystal_description needle
_exptl_crystal_F_000 1416
_exptl_crystal_size_max 0.23
_exptl_crystal_size_mid 0.17
_exptl_crystal_size_min 0.14
_refine_diff_density_max 0.481
_refine_diff_density_min -0.313
_refine_diff_density_rms 0.049
_refine_ls_extinction_method none
_refine_ls_goodness_of_fit_ref 0.959
_refine_ls_hydrogen_treatment constr
_refine_ls_matrix_type full
_refine_ls_number_parameters 469
_refine_ls_number_reflns 6826
_refine_ls_number_restraints 0
_refine_ls_restrained_S_all 0.959
_refine_ls_R_factor_all 0.1380
_refine_ls_R_factor_gt 0.0641
_refine_ls_shift/su_max 0.000
_refine_ls_shift/su_mean 0.000
_refine_ls_structure_factor_coef Fsqd
_refine_ls_weighting_details 'w=1/[\s^2^(Fo^2^)+(0.0902P)^2^] where P=(Fo^2^+2Fc^2^)/3'
_refine_ls_weighting_scheme calc
_refine_ls_wR_factor_gt 0.1591
_refine_ls_wR_factor_ref 0.1831
_reflns_Friedel_coverage 0.000
_reflns_number_gt 3212
_reflns_number_total 6826
_reflns_threshold_expression 'I > 2\s(I)'
_cod_data_source_file c7gc02798b2.cif
_cod_data_source_block sk_ncd
_cod_database_code 7229408
_shelx_space_group_comment
;
The symmetry employed for this shelxl refinement is uniquely defined
by the following loop, which should always be used as a source of
symmetry information in preference to the above space-group names.
They are only intended as comments.
;
_olex2_refinement_description
;
1. Fixed Uiso
 At 1.2 times of:
  All C(H) groups, All N(H) groups
2.a Aromatic/amide H refined with riding coordinates:
 N2(H2), C21(H21), C8(H8), C7(H7), C27(H27), C22(H22), C3(H3), C36(H36),
 C17(H17), C2(H2A), C18(H18), C25(H25), C31(H31), C12(H12), C33(H33), C34(H34),
 C28(H28), C13(H13), C24(H24), C37(H37), C30(H30)
;
_shelx_shelxl_version_number 2014/7
_olex2_submission_special_instructions 'No special instructions were received'

loop_
_space_group_symop_operation_xyz
'x, y, z'
'-x, y+1/2, -z+1/2'
'-x, -y, -z'
'x, -y-1/2, z-1/2'

loop_
_atom_site_label
_atom_site_type_symbol
_atom_site_fract_x
_atom_site_fract_y
_atom_site_fract_z
_atom_site_U_iso_or_equiv
_atom_site_adp_type
_atom_site_occupancy
_atom_site_site_symmetry_order
_atom_site_calc_flag
_atom_site_refinement_flags_posn
_atom_site_disorder_assembly
_atom_site_disorder_group
O7 O 0.30618(15) 0.68007(13) 0.62456(17) 0.0550(6) Uani 1 1 d . . .
N2 N 0.25342(17) 0.76322(13) 0.44568(19) 0.0461(7) Uani 1 1 d . . .
H2 H 0.2206 0.7368 0.4716 0.055 Uiso 1 1 calc R . .
N1 N 0.16242(18) 0.77745(15) 0.5557(2) 0.0498(7) Uani 1 1 d . . .
N4 N 0.17087(17) 0.62143(14) 0.6132(2) 0.0481(7) Uani 1 1 d . . .
N3 N 0.24530(18) 0.57783(14) 0.5062(2) 0.0483(7) Uani 1 1 d . . .
N7 N 0.1093(3) 0.15458(19) 0.6509(2) 0.0669(9) Uani 1 1 d . . .
O6 O 0.0342(2) 0.13272(16) 0.6354(2) 0.0914(9) Uani 1 1 d . . .
O5 O 0.1749(2) 0.11106(16) 0.6802(2) 0.0939(10) Uani 1 1 d . . .
C6 C 0.2529(2) 0.84507(17) 0.4375(2) 0.0441(8) Uani 1 1 d . . .
C9 C 0.3119(2) 0.72917(17) 0.4078(2) 0.0422(7) Uani 1 1 d . . .
N5 N 0.1823(3) 1.22589(19) 0.3941(3) 0.0776(10) Uani 1 1 d . . .
O1 O 0.1096(3) 1.25734(16) 0.3637(2) 0.1020(11) Uani 1 1 d . . .
C11 C 0.2941(2) 0.58101(17) 0.4394(2) 0.0457(8) Uani 1 1 d . . .
C26 C 0.3900(2) 0.62480(16) 0.3481(2) 0.0441(8) Uani 1 1 d . . .
C10 C 0.3289(2) 0.64690(17) 0.4042(2) 0.0427(7) Uani 1 1 d . . .
C5 C 0.2061(2) 0.89381(17) 0.4839(2) 0.0430(7) Uani 1 1 d . . .
C4 C 0.1647(2) 0.85886(17) 0.5479(2) 0.0442(7) Uani 1 1 d . . .
O2 O 0.2502(3) 1.26121(16) 0.4022(3) 0.1133(12) Uani 1 1 d . . .
N6 N 0.5585(3) 0.5486(2) 0.1910(4) 0.0874(11) Uani 1 1 d . . .
C19 C 0.1334(2) 0.67660(18) 0.6600(2) 0.0483(8) Uani 1 1 d . . .
C20 C 0.2018(2) 0.98045(16) 0.4668(2) 0.0430(8) Uani 1 1 d . . .
C21 C 0.1209(2) 1.02010(18) 0.4378(2) 0.0511(8) Uani 1 1 d . . .
H21 H 0.0702 0.9917 0.4337 0.061 Uiso 1 1 calc R . .
C16 C 0.1408(2) 0.54523(18) 0.6246(3) 0.0504(8) Uani 1 1 d . . .
C8 C 0.3481(2) 0.79357(18) 0.3689(2) 0.0484(8) Uani 1 1 d . . .
H8 H 0.3902 0.7887 0.3375 0.058 Uiso 1 1 calc R . .
C7 C 0.3123(2) 0.86282(19) 0.3844(2) 0.0521(9) Uani 1 1 d . . .
H7 H 0.3241 0.9132 0.3642 0.063 Uiso 1 1 calc R . .
C32 C 0.1495(2) 0.39665(19) 0.5929(3) 0.0516(8) Uani 1 1 d . . .
C27 C 0.3703(2) 0.6438(2) 0.2443(2) 0.0544(9) Uani 1 1 d . . .
H27 H 0.3196 0.6736 0.2091 0.065 Uiso 1 1 calc R . .
C14 C 0.2138(2) 0.50000(18) 0.5093(3) 0.0541(9) Uani 1 1 d . . .
C1 C 0.1361(2) 0.75912(19) 0.6365(2) 0.0500(8) Uani 1 1 d . A 1
C22 C 0.1138(2) 1.10005(19) 0.4150(3) 0.0579(9) Uani 1 1 d . . .
H22 H 0.0592 1.1259 0.3957 0.069 Uiso 1 1 calc R . .
C15 C 0.1668(2) 0.48205(19) 0.5743(3) 0.0560(9) Uani 1 1 d . . .
C3 C 0.1342(2) 0.8923(2) 0.6264(2) 0.0532(9) Uani 1 1 d . . .
H3 H 0.1277 0.9462 0.6379 0.064 Uiso 1 1 calc R . .
C35 C 0.1231(3) 0.23969(19) 0.6315(2) 0.0530(9) Uani 1 1 d . . .
C36 C 0.0519(3) 0.2901(2) 0.5990(3) 0.0612(10) Uani 1 1 d . . .
H36 H -0.0048 0.2719 0.5901 0.073 Uiso 1 1 calc R . .
C38 C 0.2465(3) 0.6326(2) 0.5870(3) 0.0562(9) Uani 1 1 d . . .
O4 O 0.6265(2) 0.5129(2) 0.2414(3) 0.1223(13) Uani 1 1 d . . .
C17 C 0.0881(2) 0.5531(2) 0.6845(3) 0.0587(9) Uani 1 1 d . . .
H17 H 0.0609 0.5117 0.7068 0.070 Uiso 1 1 calc R . .
C23 C 0.1893(3) 1.14082(18) 0.4216(3) 0.0553(9) Uani 1 1 d . . .
C29 C 0.5002(2) 0.5769(2) 0.2452(3) 0.0577(9) Uani 1 1 d . . .
C2 C 0.1172(2) 0.8310(2) 0.6797(3) 0.0588(9) Uani 1 1 d . . .
H2A H 0.0967 0.8349 0.7347 0.071 Uiso 1 1 calc R A .
C18 C 0.0830(2) 0.6331(2) 0.7053(3) 0.0589(9) Uani 1 1 d . . .
H18 H 0.0510 0.6546 0.7435 0.071 Uiso 1 1 calc R . .
C25 C 0.2768(2) 1.02458(18) 0.4756(3) 0.0574(9) Uani 1 1 d . . .
H25 H 0.3322 0.9999 0.4989 0.069 Uiso 1 1 calc R . .
C31 C 0.4686(2) 0.5836(2) 0.4003(3) 0.0634(10) Uani 1 1 d . . .
H31 H 0.4840 0.5722 0.4711 0.076 Uiso 1 1 calc R . .
O3 O 0.5348(2) 0.5626(2) 0.0981(3) 0.1310(14) Uani 1 1 d . . .
C12 C 0.2902(2) 0.50200(19) 0.4011(3) 0.0600(10) Uani 1 1 d . . .
H12 H 0.3161 0.4849 0.3542 0.072 Uiso 1 1 calc R . .
C33 C 0.2193(2) 0.3441(2) 0.6257(3) 0.0622(10) Uani 1 1 d . . .
H33 H 0.2761 0.3620 0.6344 0.075 Uiso 1 1 calc R . .
C34 C 0.2072(3) 0.2645(2) 0.6464(3) 0.0635(10) Uani 1 1 d . . .
H34 H 0.2550 0.2294 0.6697 0.076 Uiso 1 1 calc R . .
C28 C 0.4247(2) 0.6191(2) 0.1909(3) 0.0639(10) Uani 1 1 d . . .
H28 H 0.4102 0.6310 0.1203 0.077 Uiso 1 1 calc R . .
C13 C 0.2429(3) 0.4547(2) 0.4433(3) 0.0651(10) Uani 1 1 d . . .
H13 H 0.2319 0.4006 0.4299 0.078 Uiso 1 1 calc R . .
C24 C 0.2706(3) 1.10472(19) 0.4505(3) 0.0653(10) Uani 1 1 d . . .
H24 H 0.3207 1.1335 0.4532 0.078 Uiso 1 1 calc R . .
C37 C 0.0663(2) 0.3689(2) 0.5794(3) 0.0636(10) Uani 1 1 d . . .
H37 H 0.0183 0.4038 0.5567 0.076 Uiso 1 1 calc R . .
C30 C 0.5235(3) 0.5595(2) 0.3503(3) 0.0705(11) Uani 1 1 d . . .
H30 H 0.5757 0.5320 0.3863 0.085 Uiso 1 1 calc R . .

loop_
_atom_site_aniso_label
_atom_site_aniso_U_11
_atom_site_aniso_U_22
_atom_site_aniso_U_33
_atom_site_aniso_U_23
_atom_site_aniso_U_13
_atom_site_aniso_U_12
O7 0.0588(15) 0.0486(14) 0.0621(15) -0.0054(11) 0.0273(12) -0.0068(12)
N2 0.0612(17) 0.0305(14) 0.0612(17) 0.0022(12) 0.0397(15) -0.0014(12)
N1 0.0654(18) 0.0413(16) 0.0553(17) 0.0043(12) 0.0369(15) -0.0012(13)
N4 0.0610(17) 0.0373(15) 0.0602(17) 0.0073(12) 0.0389(15) -0.0015(13)
N3 0.0712(19) 0.0281(14) 0.0564(16) 0.0020(12) 0.0361(15) -0.0041(12)
N7 0.104(3) 0.047(2) 0.056(2) -0.0023(15) 0.038(2) -0.024(2)
O6 0.114(2) 0.0631(18) 0.112(2) -0.0033(15) 0.060(2) -0.0401(17)
O5 0.126(3) 0.0461(17) 0.111(2) 0.0186(16) 0.044(2) -0.0007(17)
C6 0.057(2) 0.0333(17) 0.0492(19) 0.0031(14) 0.0285(17) -0.0008(14)
C9 0.055(2) 0.0361(18) 0.0418(18) -0.0002(13) 0.0258(16) 0.0007(14)
N5 0.132(4) 0.039(2) 0.084(2) 0.0090(17) 0.065(3) 0.009(2)
O1 0.149(3) 0.0525(18) 0.113(2) 0.0298(16) 0.058(2) 0.0428(19)
C11 0.062(2) 0.0337(18) 0.0482(19) 0.0025(14) 0.0277(17) 0.0030(15)
C26 0.062(2) 0.0264(16) 0.052(2) 0.0020(14) 0.0302(17) 0.0042(14)
C10 0.056(2) 0.0339(17) 0.0452(18) 0.0017(14) 0.0266(16) -0.0001(15)
C5 0.0498(19) 0.0343(17) 0.0491(19) -0.0055(14) 0.0230(16) -0.0031(14)
C4 0.0519(19) 0.0291(17) 0.060(2) -0.0008(14) 0.0295(17) 0.0018(14)
O2 0.172(3) 0.0377(17) 0.168(3) 0.0109(17) 0.107(3) -0.0016(19)
N6 0.090(3) 0.093(3) 0.100(3) -0.030(2) 0.059(3) -0.003(2)
C19 0.056(2) 0.048(2) 0.051(2) 0.0085(15) 0.0321(17) 0.0033(16)
C20 0.057(2) 0.0300(17) 0.0491(19) 0.0025(14) 0.0282(17) 0.0041(15)
C21 0.062(2) 0.040(2) 0.059(2) -0.0011(15) 0.0309(18) 0.0024(16)
C16 0.060(2) 0.0371(19) 0.058(2) 0.0094(15) 0.0267(18) -0.0026(16)
C8 0.059(2) 0.0437(19) 0.055(2) 0.0035(15) 0.0359(18) 0.0014(16)
C7 0.070(2) 0.0375(19) 0.062(2) 0.0055(15) 0.0395(19) -0.0016(16)
C32 0.061(2) 0.0379(19) 0.057(2) 0.0071(15) 0.0232(18) -0.0076(17)
C27 0.060(2) 0.060(2) 0.050(2) 0.0002(17) 0.0261(18) 0.0048(17)
C14 0.072(2) 0.0342(18) 0.061(2) 0.0029(16) 0.0300(19) -0.0077(16)
C1 0.058(2) 0.047(2) 0.055(2) 0.0023(16) 0.0322(18) 0.0030(16)
C22 0.071(3) 0.044(2) 0.064(2) 0.0030(17) 0.031(2) 0.0188(18)
C15 0.065(2) 0.044(2) 0.064(2) 0.0078(16) 0.0288(19) -0.0154(17)
C3 0.063(2) 0.0426(19) 0.063(2) -0.0054(16) 0.0334(19) 0.0039(16)
C35 0.072(3) 0.042(2) 0.048(2) 0.0038(15) 0.0256(19) -0.0125(19)
C36 0.064(2) 0.053(2) 0.064(2) 0.0031(18) 0.019(2) -0.0203(19)
C38 0.076(3) 0.039(2) 0.059(2) 0.0059(16) 0.031(2) -0.0005(18)
O4 0.095(2) 0.141(3) 0.148(3) -0.033(2) 0.063(2) 0.036(2)
C17 0.064(2) 0.062(2) 0.060(2) 0.0168(18) 0.0352(19) -0.0040(18)
C23 0.089(3) 0.0259(17) 0.064(2) 0.0046(15) 0.043(2) 0.0135(18)
C29 0.058(2) 0.056(2) 0.073(3) -0.0124(19) 0.041(2) 0.0023(18)
C2 0.070(2) 0.058(2) 0.066(2) 0.0058(18) 0.046(2) 0.0122(18)
C18 0.070(2) 0.060(2) 0.061(2) 0.0111(18) 0.0395(19) 0.0021(18)
C25 0.063(2) 0.0334(19) 0.085(3) 0.0020(16) 0.038(2) 0.0056(16)
C31 0.081(3) 0.059(2) 0.059(2) 0.0135(18) 0.035(2) 0.027(2)
O3 0.131(3) 0.194(4) 0.099(3) -0.012(3) 0.079(2) 0.037(3)
C12 0.088(3) 0.038(2) 0.069(2) -0.0033(16) 0.046(2) -0.0007(18)
C33 0.058(2) 0.046(2) 0.084(3) 0.0127(18) 0.026(2) -0.0102(18)
C34 0.076(3) 0.045(2) 0.070(3) 0.0107(18) 0.027(2) -0.0017(18)
C28 0.068(3) 0.079(3) 0.052(2) -0.0138(19) 0.031(2) -0.007(2)
C13 0.097(3) 0.0322(19) 0.077(3) -0.0074(17) 0.044(2) -0.0126(18)
C24 0.091(3) 0.035(2) 0.087(3) -0.0038(18) 0.052(2) -0.0079(19)
C37 0.065(2) 0.049(2) 0.072(2) 0.0159(18) 0.018(2) -0.0009(18)
C30 0.073(3) 0.068(3) 0.074(3) 0.002(2) 0.031(2) 0.031(2)

loop_
_atom_type_symbol
_atom_type_description
_atom_type_scat_dispersion_real
_atom_type_scat_dispersion_imag
_atom_type_scat_source
C C 0.0033 0.0016 'International Tables Vol C Tables 4.2.6.8 and 6.1.1.4'
H H 0.0000 0.0000 'International Tables Vol C Tables 4.2.6.8 and 6.1.1.4'
N N 0.0061 0.0033 'International Tables Vol C Tables 4.2.6.8 and 6.1.1.4'
O O 0.0106 0.0060 'International Tables Vol C Tables 4.2.6.8 and 6.1.1.4'

loop_
_geom_angle_atom_site_label_1
_geom_angle_atom_site_label_2
_geom_angle_atom_site_label_3
_geom_angle
C6 N2 H2 124.1
C9 N2 H2 124.1
C9 N2 C6 111.9(2)
C1 N1 C4 108.3(2)
C19 N4 C16 109.4(2)
C19 N4 C38 126.5(3)
C16 N4 C38 121.4(3)
C11 N3 C38 128.6(3)
C14 N3 C11 110.3(2)
C14 N3 C38 118.4(3)
O6 N7 O5 124.6(3)
O6 N7 C35 117.8(4)
O5 N7 C35 117.6(3)
N2 C6 C5 122.0(3)
N2 C6 C7 105.3(2)
C5 C6 C7 132.5(3)
N2 C9 C10 126.6(3)
N2 C9 C8 105.2(2)
C10 C9 C8 128.2(3)
O1 N5 O2 123.1(4)
O1 N5 C23 119.0(4)
O2 N5 C23 117.8(4)
N3 C11 C12 104.2(3)
C10 C11 N3 129.9(3)
C10 C11 C12 125.3(3)
C27 C26 C10 121.6(3)
C27 C26 C31 118.1(3)
C31 C26 C10 120.3(3)
C9 C10 C26 115.6(2)
C11 C10 C9 130.6(3)
C11 C10 C26 113.7(2)
C6 C5 C20 120.2(3)
C4 C5 C6 119.4(3)
C4 C5 C20 120.3(2)
N1 C4 C5 119.7(3)
N1 C4 C3 107.5(3)
C5 C4 C3 131.8(3)
O4 N6 C29 118.7(4)
O3 N6 O4 124.4(4)
O3 N6 C29 116.9(4)
N4 C19 C1 119.4(3)
N4 C19 C18 106.3(3)
C18 C19 C1 132.7(3)
C21 C20 C5 120.3(3)
C25 C20 C5 121.7(3)
C25 C20 C21 118.0(3)
C20 C21 H21 119.1
C22 C21 C20 121.7(3)
C22 C21 H21 119.1
N4 C16 C15 117.2(3)
C17 C16 N4 107.0(3)
C17 C16 C15 135.8(3)
C9 C8 H8 125.2
C7 C8 C9 109.7(3)
C7 C8 H8 125.2
C6 C7 H7 126.1
C8 C7 C6 107.8(3)
C8 C7 H7 126.1
C33 C32 C15 119.2(3)
C37 C32 C15 122.4(3)
C37 C32 C33 118.3(3)
C26 C27 H27 119.3
C26 C27 C28 121.3(3)
C28 C27 H27 119.3
C15 C14 N3 120.3(3)
C13 C14 N3 106.1(3)
C13 C14 C15 133.5(3)
N1 C1 C19 116.6(3)
N1 C1 C2 109.0(3)
C2 C1 C19 134.4(3)
C21 C22 H22 120.9
C23 C22 C21 118.2(3)
C23 C22 H22 120.9
C16 C15 C32 121.9(3)
C14 C15 C16 118.5(3)
C14 C15 C32 119.5(3)
C4 C3 H3 126.3
C2 C3 C4 107.4(3)
C2 C3 H3 126.3
C36 C35 N7 119.4(3)
C34 C35 N7 118.3(3)
C34 C35 C36 122.4(3)
C35 C36 H36 120.9
C35 C36 C37 118.3(3)
C37 C36 H36 120.9
O7 C38 N4 127.6(3)
O7 C38 N3 122.4(3)
N4 C38 N3 110.0(3)
C16 C17 H17 126.0
C18 C17 C16 108.1(3)
C18 C17 H17 126.0
C22 C23 N5 118.9(3)
C24 C23 N5 118.8(3)
C24 C23 C22 122.3(3)
C28 C29 N6 119.8(4)
C28 C29 C30 121.8(3)
C30 C29 N6 118.4(4)
C1 C2 H2A 126.1
C3 C2 C1 107.7(3)
C3 C2 H2A 126.1
C19 C18 H18 125.4
C17 C18 C19 109.1(3)
C17 C18 H18 125.4
C20 C25 H25 119.5
C24 C25 C20 121.0(3)
C24 C25 H25 119.5
C26 C31 H31 119.2
C30 C31 C26 121.7(3)
C30 C31 H31 119.2
C11 C12 H12 125.0
C13 C12 C11 110.0(3)
C13 C12 H12 125.0
C32 C33 H33 119.2
C32 C33 C34 121.5(3)
C34 C33 H33 119.2
C35 C34 C33 117.9(3)
C35 C34 H34 121.0
C33 C34 H34 121.0
C27 C28 H28 120.9
C29 C28 C27 118.2(3)
C29 C28 H28 120.9
C14 C13 H13 125.3
C12 C13 C14 109.3(3)
C12 C13 H13 125.3
C23 C24 C25 118.6(3)
C23 C24 H24 120.7
C25 C24 H24 120.7
C32 C37 C36 121.6(3)
C32 C37 H37 119.2
C36 C37 H37 119.2
C29 C30 H30 120.6
C31 C30 C29 118.8(3)
C31 C30 H30 120.6

loop_
_geom_bond_atom_site_label_1
_geom_bond_atom_site_label_2
_geom_bond_distance
O7 C38 1.210(4)
N2 H2 0.8600
N2 C6 1.377(3)
N2 C9 1.357(4)
N1 C4 1.371(4)
N1 C1 1.357(4)
N4 C19 1.384(4)
N4 C16 1.395(4)
N4 C38 1.404(4)
N3 C11 1.408(4)
N3 C14 1.407(4)
N3 C38 1.433(4)
N7 O6 1.209(4)
N7 O5 1.227(4)
N7 C35 1.484(4)
C6 C5 1.411(4)
C6 C7 1.429(4)
C9 C10 1.411(4)
C9 C8 1.421(4)
N5 O1 1.213(4)
N5 O2 1.215(4)
N5 C23 1.470(4)
C11 C10 1.402(4)
C11 C12 1.418(4)
C26 C10 1.500(4)
C26 C27 1.378(4)
C26 C31 1.391(4)
C5 C4 1.409(4)
C5 C20 1.469(4)
C4 C3 1.449(4)
N6 O4 1.220(4)
N6 C29 1.473(4)
N6 O3 1.212(5)
C19 C1 1.425(4)
C19 C18 1.395(4)
C20 C21 1.389(4)
C20 C25 1.386(4)
C21 H21 0.9300
C21 C22 1.372(4)
C16 C15 1.408(4)
C16 C17 1.387(4)
C8 H8 0.9300
C8 C7 1.348(4)
C7 H7 0.9300
C32 C15 1.498(4)
C32 C33 1.371(5)
C32 C37 1.368(4)
C27 H27 0.9300
C27 C28 1.394(4)
C14 C15 1.396(4)
C14 C13 1.387(4)
C1 C2 1.424(4)
C22 H22 0.9300
C22 C23 1.371(5)
C3 H3 0.9300
C3 C2 1.345(4)
C35 C36 1.364(5)
C35 C34 1.361(5)
C36 H36 0.9300
C36 C37 1.385(4)
C17 H17 0.9300
C17 C18 1.381(4)
C23 C24 1.366(5)
C29 C28 1.372(5)
C29 C30 1.381(5)
C2 H2A 0.9300
C18 H18 0.9300
C25 H25 0.9300
C25 C24 1.382(4)
C31 H31 0.9300
C31 C30 1.363(5)
C12 H12 0.9300
C12 C13 1.366(4)
C33 H33 0.9300
C33 C34 1.394(4)
C34 H34 0.9300
C28 H28 0.9300
C13 H13 0.9300
C24 H24 0.9300
C37 H37 0.9300
C30 H30 0.9300

loop_
_geom_torsion_atom_site_label_1
_geom_torsion_atom_site_label_2
_geom_torsion_atom_site_label_3
_geom_torsion_atom_site_label_4
_geom_torsion
N2 C6 C5 C4 5.5(5)
N2 C6 C5 C20 -175.4(3)
N2 C6 C7 C8 -3.2(4)
N2 C9 C10 C11 -2.0(6)
N2 C9 C10 C26 173.9(3)
N2 C9 C8 C7 0.4(4)
N1 C4 C3 C2 1.5(4)
N1 C1 C2 C3 -1.5(4)
N4 C19 C1 N1 10.8(5)
N4 C19 C1 C2 -169.0(3)
N4 C19 C18 C17 -1.3(4)
N4 C16 C15 C32 171.4(3)
N4 C16 C15 C14 -5.5(5)
N4 C16 C17 C18 2.5(4)
N3 C11 C10 C9 -13.8(6)
N3 C11 C10 C26 170.2(3)
N3 C11 C12 C13 -0.5(4)
N3 C14 C15 C16 9.0(5)
N3 C14 C15 C32 -168.0(3)
N3 C14 C13 C12 0.0(4)
N7 C35 C36 C37 -178.8(3)
N7 C35 C34 C33 178.6(3)
O6 N7 C35 C36 1.1(5)
O6 N7 C35 C34 -178.6(3)
O5 N7 C35 C36 -179.9(3)
O5 N7 C35 C34 0.4(5)
C6 N2 C9 C10 -179.9(3)
C6 N2 C9 C8 -2.6(3)
C6 C5 C4 N1 -6.7(5)
C6 C5 C4 C3 160.7(3)
C6 C5 C20 C21 131.7(3)
C6 C5 C20 C25 -46.3(4)
C9 N2 C6 C5 -171.7(3)
C9 N2 C6 C7 3.7(3)
C9 C8 C7 C6 1.8(4)
N5 C23 C24 C25 -179.5(3)
O1 N5 C23 C22 -1.9(5)
O1 N5 C23 C24 176.6(3)
C11 N3 C14 C15 177.2(3)
C11 N3 C14 C13 -0.3(4)
C11 N3 C38 O7 -17.9(5)
C11 N3 C38 N4 162.5(3)
C11 C12 C13 C14 0.4(4)
C26 C27 C28 C29 -1.6(5)
C26 C31 C30 C29 0.1(6)
C10 C9 C8 C7 177.7(3)
C10 C11 C12 C13 -172.8(3)
C10 C26 C27 C28 -176.3(3)
C10 C26 C31 C30 177.0(3)
C5 C6 C7 C8 171.4(3)
C5 C4 C3 C2 -167.0(3)
C5 C20 C21 C22 -176.0(3)
C5 C20 C25 C24 174.3(3)
C4 N1 C1 C19 -177.4(3)
C4 N1 C1 C2 2.5(4)
C4 C5 C20 C21 -49.3(4)
C4 C5 C20 C25 132.8(3)
C4 C3 C2 C1 0.0(4)
O2 N5 C23 C22 178.8(3)
O2 N5 C23 C24 -2.8(5)
N6 C29 C28 C27 178.9(3)
N6 C29 C30 C31 -178.2(3)
C19 N4 C16 C15 175.1(3)
C19 N4 C16 C17 -3.4(4)
C19 N4 C38 O7 22.9(5)
C19 N4 C38 N3 -157.5(3)
C19 C1 C2 C3 178.3(4)
C20 C5 C4 N1 174.2(3)
C20 C5 C4 C3 -18.4(5)
C20 C21 C22 C23 0.0(5)
C20 C25 C24 C23 3.3(5)
C21 C20 C25 C24 -3.7(5)
C21 C22 C23 N5 177.9(3)
C21 C22 C23 C24 -0.4(5)
C16 N4 C19 C1 -164.5(3)
C16 N4 C19 C18 2.9(4)
C16 N4 C38 O7 -136.6(4)
C16 N4 C38 N3 43.0(4)
C16 C17 C18 C19 -0.8(4)
C8 C9 C10 C11 -178.7(3)
C8 C9 C10 C26 -2.8(5)
C7 C6 C5 C4 -168.4(3)
C7 C6 C5 C20 10.7(5)
C32 C33 C34 C35 1.0(5)
C27 C26 C10 C9 -59.5(4)
C27 C26 C10 C11 117.1(3)
C27 C26 C31 C30 -2.5(5)
C14 N3 C11 C10 172.3(3)
C14 N3 C11 C12 0.5(4)
C14 N3 C38 O7 141.6(3)
C14 N3 C38 N4 -38.0(4)
C1 N1 C4 C5 167.7(3)
C1 N1 C4 C3 -2.5(3)
C1 C19 C18 C17 163.7(4)
C22 C23 C24 C25 -1.2(5)
C15 C16 C17 C18 -175.6(4)
C15 C32 C33 C34 178.5(3)
C15 C32 C37 C36 -178.7(3)
C15 C14 C13 C12 -177.1(4)
C35 C36 C37 C32 -0.5(5)
C36 C35 C34 C33 -1.1(5)
C38 N4 C19 C1 34.0(5)
C38 N4 C19 C18 -158.6(3)
C38 N4 C16 C15 -22.2(4)
C38 N4 C16 C17 159.3(3)
C38 N3 C11 C10 -26.9(5)
C38 N3 C11 C12 161.4(3)
C38 N3 C14 C15 14.2(5)
C38 N3 C14 C13 -163.4(3)
O4 N6 C29 C28 178.1(4)
O4 N6 C29 C30 -2.1(6)
C17 C16 C15 C32 -10.7(6)
C17 C16 C15 C14 172.4(4)
C18 C19 C1 N1 -152.6(4)
C18 C19 C1 C2 27.5(7)
C25 C20 C21 C22 2.0(5)
C31 C26 C10 C9 121.1(3)
C31 C26 C10 C11 -62.3(4)
C31 C26 C27 C28 3.2(5)
O3 N6 C29 C28 -2.1(6)
O3 N6 C29 C30 177.7(4)
C12 C11 C10 C9 156.3(3)
C12 C11 C10 C26 -19.6(5)
C33 C32 C15 C16 -124.5(4)
C33 C32 C15 C14 52.3(5)
C33 C32 C37 C36 0.5(5)
C34 C35 C36 C37 0.8(5)
C28 C29 C30 C31 1.6(6)
C13 C14 C15 C16 -174.2(4)
C13 C14 C15 C32 8.8(6)
C37 C32 C15 C16 54.7(5)
C37 C32 C15 C14 -128.4(4)
C37 C32 C33 C34 -0.7(5)
C30 C29 C28 C27 -0.9(5)

loop_
_smtbx_masks_void_nr
_smtbx_masks_void_average_x
_smtbx_masks_void_average_y
_smtbx_masks_void_average_z
_smtbx_masks_void_volume
_smtbx_masks_void_count_electrons
1 -0.075 0.022 0.216 11.6 0.1
2 0.075 -0.022 0.784 11.6 0.1
3 -0.075 0.478 0.716 11.6 0.1
4 0.075 0.522 0.284 11.6 0.1
5 0.439 0.250 -0.605 256.2 71.8
6 0.561 0.750 0.825 256.2 71.8
